data_2235467
loop_
_publ_author_name
'Fun, Hoong-Kun'
'Arshad, Suhana'
Nithinchandra
'Kalluraya, Balakrishna'
'Shetty, Shobhitha'

_publ_section_title
;
 3-(1-Benzofuran-2-yl)-1<i>H</i>-1,2,4-triazole-5(4<i>H</i>)-thione
 monohydrate
;
_journal_coeditor_code HB6837
_journal_issue 7
_journal_name_full 'Acta Crystallographica Section E'
_journal_page_first o2067
_journal_paper_doi 10.1107/S1600536812025305
_journal_volume 68
_journal_year 2012
_chemical_formula_iupac 'C10 H7 N3 O S, H2 O'
_chemical_formula_moiety 'C10 H7 N3 O S, H2 O'
_chemical_formula_sum 'C10 H9 N3 O2 S'
_chemical_formula_weight 235.26
_chemical_name_systematic
;
3-(1-Benzofuran-2-yl)-1<i>H</i>-1,2,4-triazole-5(4<i>H</i>)-thione monohydrate
;
_space_group_IT_number 14
_symmetry_cell_setting monoclinic
_symmetry_space_group_name_Hall '-P 2ybc'
_symmetry_space_group_name_H-M 'P 1 21/c 1'
_atom_sites_solution_hydrogens geom
_atom_sites_solution_primary direct
_atom_sites_solution_secondary difmap
_audit_creation_method SHELXL-97
_cell_angle_alpha 90.00
_cell_angle_beta 111.9420(10)
_cell_angle_gamma 90.00
_cell_formula_units_Z 4
_cell_length_a 7.14460(10)
_cell_length_b 8.80750(10)
_cell_length_c 17.3274(2)
_cell_measurement_reflns_used 6273
_cell_measurement_temperature 100.0(10)
_cell_measurement_theta_max 33.35
_cell_measurement_theta_min 2.53
_cell_volume 1011.36(2)
_computing_cell_refinement 'SAINT (Bruker, 2009)'
_computing_data_collection 'APEX2 (Bruker, 2009)'
_computing_data_reduction 'SAINT (Bruker, 2009)'
_computing_molecular_graphics 'SHELXTL (Sheldrick, 2008)'
_computing_publication_material
;
SHELXTL (Sheldrick, 2008) and PLATON (Spek, 2009)
;
_computing_structure_refinement 'SHELXTL (Sheldrick, 2008)'
_computing_structure_solution 'SHELXTL (Sheldrick, 2008)'
_diffrn_ambient_temperature 100.0(10)
_diffrn_measured_fraction_theta_full 0.997
_diffrn_measured_fraction_theta_max 0.997
_diffrn_measurement_device_type 'Bruker SMART APEXII CCD'
_diffrn_measurement_method '\f and \w scans'
_diffrn_radiation_monochromator graphite
_diffrn_radiation_source 'fine-focus sealed tube'
_diffrn_radiation_type MoK\a
_diffrn_radiation_wavelength 0.71073
_diffrn_reflns_av_R_equivalents 0.0389
_diffrn_reflns_av_sigmaI/netI 0.0355
_diffrn_reflns_limit_h_max 11
_diffrn_reflns_limit_h_min -11
_diffrn_reflns_limit_k_max 13
_diffrn_reflns_limit_k_min -13
_diffrn_reflns_limit_l_max 27
_diffrn_reflns_limit_l_min -26
_diffrn_reflns_number 19917
_diffrn_reflns_theta_full 34.16
_diffrn_reflns_theta_max 34.16
_diffrn_reflns_theta_min 2.53
_exptl_absorpt_coefficient_mu 0.307
_exptl_absorpt_correction_T_max 0.9545
_exptl_absorpt_correction_T_min 0.8907
_exptl_absorpt_correction_type multi-scan
_exptl_absorpt_process_details '(<i>SADABS</i>; Bruker, 2009)'
_exptl_crystal_colour yellow
_exptl_crystal_density_diffrn 1.545
_exptl_crystal_density_method 'not measured'
_exptl_crystal_description block
_exptl_crystal_F_000 488
_exptl_crystal_size_max 0.39
_exptl_crystal_size_mid 0.20
_exptl_crystal_size_min 0.15
_refine_diff_density_max 0.609
_refine_diff_density_min -0.311
_refine_ls_extinction_method none
_refine_ls_goodness_of_fit_ref 1.065
_refine_ls_hydrogen_treatment mixed
_refine_ls_matrix_type full
_refine_ls_number_parameters 153
_refine_ls_number_reflns 4162
_refine_ls_number_restraints 0
_refine_ls_restrained_S_all 1.065
_refine_ls_R_factor_all 0.0573
_refine_ls_R_factor_gt 0.0417
_refine_ls_shift/su_max 0.001
_refine_ls_shift/su_mean 0.000
_refine_ls_structure_factor_coef Fsqd
_refine_ls_weighting_details 'calc w=1/[\s^2^(Fo^2^)+(0.0491P)^2^+0.4347P] where P=(Fo^2^+2Fc^2^)/3'
_refine_ls_weighting_scheme calc
_refine_ls_wR_factor_gt 0.0988
_refine_ls_wR_factor_ref 0.1077
_reflns_number_gt 3347
_reflns_number_total 4162
_reflns_threshold_expression >I>2\s(I)
_cod_data_source_file hb6837.cif
_cod_data_source_block I
_cod_original_sg_symbol_H-M 'P 21/c'
_cod_database_code 2235467
_cod_database_fobs_code 2235467

loop_
_symmetry_equiv_pos_as_xyz
'x, y, z'
'-x, y+1/2, -z+1/2'
'-x, -y, -z'
'x, -y-1/2, z-1/2'

loop_
_atom_site_type_symbol
_atom_site_label
_atom_site_fract_x
_atom_site_fract_y
_atom_site_fract_z
_atom_site_U_iso_or_equiv
_atom_site_adp_type
_atom_site_calc_flag
_atom_site_refinement_flags
_atom_site_occupancy
_atom_site_symmetry_multiplicity
S S1 1.16013(5) -0.27662(3) 0.789110(18) 0.01410(8) Uani d . 1 1
O O1 0.76589(13) 0.12211(10) 0.53014(5) 0.01383(17) Uani d . 1 1
N N1 1.01801(16) -0.33637(12) 0.62307(6) 0.01333(19) Uani d . 1 1
N N2 0.91410(16) -0.27263(11) 0.54676(6) 0.01371(19) Uani d . 1 1
N N3 0.95013(15) -0.11026(11) 0.64872(6) 0.01228(18) Uani d . 1 1
C C1 1.04179(18) -0.24126(13) 0.68643(7) 0.0121(2) Uani d . 1 1
C C2 0.87285(17) -0.13492(13) 0.56444(7) 0.0120(2) Uani d . 1 1
C C3 0.76153(17) -0.02501(13) 0.50237(7) 0.0122(2) Uani d . 1 1
C C4 0.65217(18) -0.03918(13) 0.41967(7) 0.0139(2) Uani d . 1 1
H H4A 0.6284 -0.1277 0.3882 0.017 Uiso calc R 1 1
C C5 0.58061(17) 0.11092(14) 0.39077(7) 0.0134(2) Uani d . 1 1
C C6 0.46309(19) 0.17499(15) 0.31360(8) 0.0169(2) Uani d . 1 1
H H6A 0.4126 0.1157 0.2658 0.020 Uiso calc R 1 1
C C7 0.42492(19) 0.32943(16) 0.31110(8) 0.0185(2) Uani d . 1 1
H H7A 0.3474 0.3741 0.2606 0.022 Uiso calc R 1 1
C C8 0.5000(2) 0.42034(15) 0.38265(9) 0.0193(2) Uani d . 1 1
H H8A 0.4710 0.5236 0.3784 0.023 Uiso calc R 1 1
C C9 0.6168(2) 0.35953(14) 0.45977(8) 0.0175(2) Uani d . 1 1
H H9A 0.6675 0.4189 0.5075 0.021 Uiso calc R 1 1
C C10 0.65281(18) 0.20498(13) 0.46092(7) 0.0128(2) Uani d . 1 1
O O1W 0.12342(14) 0.13102(10) 0.11923(6) 0.01697(18) Uani d . 1 1
H H1OW 0.0827 0.1677 0.0673 0.025 Uiso d R 1 1
H H2OW 0.0538 0.1810 0.1383 0.025 Uiso d R 1 1
H H1N1 1.062(3) -0.433(2) 0.6261(12) 0.032(5) Uiso d . 1 1
H H1N3 0.933(3) -0.032(2) 0.6736(11) 0.016(4) Uiso d . 1 1

loop_
_atom_site_aniso_label
_atom_site_aniso_U_11
_atom_site_aniso_U_22
_atom_site_aniso_U_33
_atom_site_aniso_U_12
_atom_site_aniso_U_13
_atom_site_aniso_U_23
S1 0.01807(14) 0.01305(13) 0.00963(13) 0.00052(9) 0.00341(10) 0.00123(9)
O1 0.0168(4) 0.0119(4) 0.0113(4) 0.0021(3) 0.0035(3) -0.0001(3)
N1 0.0172(5) 0.0122(4) 0.0099(4) 0.0022(3) 0.0043(3) 0.0014(3)
N2 0.0167(5) 0.0130(4) 0.0103(4) 0.0017(3) 0.0038(3) 0.0009(3)
N3 0.0158(4) 0.0110(4) 0.0098(4) 0.0021(3) 0.0044(3) 0.0005(3)
C1 0.0137(5) 0.0112(4) 0.0118(5) 0.0005(4) 0.0051(4) 0.0013(4)
C2 0.0132(5) 0.0126(5) 0.0100(5) 0.0005(4) 0.0040(4) 0.0004(4)
C3 0.0130(5) 0.0121(5) 0.0108(5) 0.0008(4) 0.0036(4) 0.0007(4)
C4 0.0152(5) 0.0132(5) 0.0115(5) 0.0006(4) 0.0027(4) -0.0001(4)
C5 0.0123(5) 0.0159(5) 0.0113(5) 0.0007(4) 0.0038(4) 0.0024(4)
C6 0.0156(5) 0.0214(6) 0.0120(5) 0.0006(4) 0.0030(4) 0.0029(4)
C7 0.0153(5) 0.0224(6) 0.0168(6) 0.0041(4) 0.0049(4) 0.0085(5)
C8 0.0187(5) 0.0166(5) 0.0236(6) 0.0048(4) 0.0090(5) 0.0061(5)
C9 0.0200(6) 0.0147(5) 0.0182(6) 0.0029(4) 0.0077(4) 0.0010(4)
C10 0.0134(5) 0.0135(5) 0.0108(5) 0.0018(4) 0.0037(4) 0.0026(4)
O1W 0.0225(4) 0.0144(4) 0.0136(4) 0.0006(3) 0.0064(3) 0.0009(3)

loop_
_atom_type_symbol
_atom_type_description
_atom_type_scat_dispersion_real
_atom_type_scat_dispersion_imag
_atom_type_scat_source
C C 0.0033 0.0016 'International Tables Vol C Tables 4.2.6.8 and 6.1.1.4'
H H 0.0000 0.0000 'International Tables Vol C Tables 4.2.6.8 and 6.1.1.4'
N N 0.0061 0.0033 'International Tables Vol C Tables 4.2.6.8 and 6.1.1.4'
O O 0.0106 0.0060 'International Tables Vol C Tables 4.2.6.8 and 6.1.1.4'
S S 0.1246 0.1234 'International Tables Vol C Tables 4.2.6.8 and 6.1.1.4'

loop_
_geom_angle_atom_site_label_1
_geom_angle_atom_site_label_2
_geom_angle_atom_site_label_3
_geom_angle
C10 O1 C3 105.34(9)
C1 N1 N2 113.03(10)
C1 N1 H1N1 127.4(13)
N2 N1 H1N1 119.6(13)
C2 N2 N1 103.96(10)
C1 N3 C2 107.80(10)
C1 N3 H1N3 125.3(12)
C2 N3 H1N3 126.5(12)
N1 C1 N3 104.16(10)
N1 C1 S1 127.44(9)
N3 C1 S1 128.40(9)
N2 C2 N3 111.04(10)
N2 C2 C3 123.72(11)
N3 C2 C3 125.24(10)
C4 C3 O1 112.58(10)
C4 C3 C2 131.59(11)
O1 C3 C2 115.82(10)
C3 C4 C5 105.81(10)
C3 C4 H4A 127.1
C5 C4 H4A 127.1
C10 C5 C6 118.94(11)
C10 C5 C4 105.90(10)
C6 C5 C4 135.16(12)
C7 C6 C5 117.72(12)
C7 C6 H6A 121.1
C5 C6 H6A 121.1
C6 C7 C8 121.81(12)
C6 C7 H7A 119.1
C8 C7 H7A 119.1
C9 C8 C7 121.54(12)
C9 C8 H8A 119.2
C7 C8 H8A 119.2
C10 C9 C8 115.71(12)
C10 C9 H9A 122.1
C8 C9 H9A 122.1
O1 C10 C9 125.35(11)
O1 C10 C5 110.37(10)
C9 C10 C5 124.28(11)
H1OW O1W H2OW 101.1

loop_
_geom_bond_atom_site_label_1
_geom_bond_atom_site_label_2
_geom_bond_distance
S1 C1 1.6892(12)
O1 C10 1.3784(14)
O1 C3 1.3785(14)
N1 C1 1.3403(16)
N1 N2 1.3715(14)
N1 H1N1 0.90(2)
N2 C2 1.3112(15)
N3 C1 1.3664(15)
N3 C2 1.3718(15)
N3 H1N3 0.844(18)
C2 C3 1.4448(16)
C3 C4 1.3575(16)
C4 C5 1.4382(16)
C4 H4A 0.9300
C5 C10 1.4003(17)
C5 C6 1.4045(17)
C6 C7 1.3848(19)
C6 H6A 0.9300
C7 C8 1.403(2)
C7 H7A 0.9300
C8 C9 1.3914(18)
C8 H8A 0.9300
C9 C10 1.3840(17)
C9 H9A 0.9300
O1W H1OW 0.8961
O1W H2OW 0.8208

loop_
_geom_hbond_atom_site_label_D
_geom_hbond_atom_site_label_H
_geom_hbond_atom_site_label_A
_geom_hbond_site_symmetry_A
_geom_hbond_distance_DH
_geom_hbond_distance_HA
_geom_hbond_distance_DA
_geom_hbond_angle_DHA
_geom_hbond_publ_flag
O1W H1OW N2 2_655 0.90 2.05 2.9135(14) 160 yes
O1W H2OW S1 3_656 0.82 2.46 3.2674(11) 167 yes
N1 H1N1 O1W 4_656 0.90(2) 1.81(2) 2.7100(14) 172.6(19) yes
N3 H1N3 S1 2_756 0.846(18) 2.498(18) 3.3242(10) 165.7(16) yes

loop_
_geom_torsion_atom_site_label_1
_geom_torsion_atom_site_label_2
_geom_torsion_atom_site_label_3
_geom_torsion_atom_site_label_4
_geom_torsion
C1 N1 N2 C2 -0.29(14)
N2 N1 C1 N3 -0.49(13)
N2 N1 C1 S1 179.94(9)
C2 N3 C1 N1 1.06(13)
C2 N3 C1 S1 -179.38(9)
N1 N2 C2 N3 0.98(13)
N1 N2 C2 C3 -179.39(11)
C1 N3 C2 N2 -1.34(14)
C1 N3 C2 C3 179.04(11)
C10 O1 C3 C4 0.01(13)
C10 O1 C3 C2 179.45(10)
N2 C2 C3 C4 11.6(2)
N3 C2 C3 C4 -168.79(13)
N2 C2 C3 O1 -167.68(11)
N3 C2 C3 O1 11.90(17)
O1 C3 C4 C5 0.54(14)
C2 C3 C4 C5 -178.79(12)
C3 C4 C5 C10 -0.85(13)
C3 C4 C5 C6 179.54(14)
C10 C5 C6 C7 0.09(18)
C4 C5 C6 C7 179.66(13)
C5 C6 C7 C8 0.00(19)
C6 C7 C8 C9 0.0(2)
C7 C8 C9 C10 -0.17(19)
C3 O1 C10 C9 -179.75(12)
C3 O1 C10 C5 -0.58(13)
C8 C9 C10 O1 179.33(11)
C8 C9 C10 C5 0.28(19)
C6 C5 C10 O1 -179.42(10)
C4 C5 C10 O1 0.90(13)
C6 C5 C10 C9 -0.24(19)
C4 C5 C10 C9 -179.92(12)

loop_
_cod_related_entry_id
_cod_related_entry_database
_cod_related_entry_code
1 ChemSpider 30657874
